data_7033309
loop_
_publ_author_name
'Osawa, Masahisa'
'Hoshino, Mikio'
'Hashimoto, Masashi'
'Kawata, Isao'
'Igawa, Satoshi'
'Yashima, Masataka'

_publ_section_title
;
 Application of three-coordinate copper(i) complexes with halide ligands
 in organic light-emitting diodes that exhibit delayed fluorescence.
;
_journal_issue 18
_journal_name_full 'Dalton transactions (Cambridge, England : 2003)'
_journal_page_first 8369
_journal_page_last 8378
_journal_paper_doi 10.1039/c4dt02853h
_journal_volume 44
_journal_year 2015
_chemical_formula_moiety 'C42 H48 Br Cu P2'
_chemical_formula_sum 'C42 H48 Br Cu P2'
_chemical_formula_weight 758.24
_space_group_IT_number 33
_symmetry_cell_setting orthorhombic
_symmetry_Int_Tables_number 33
_symmetry_space_group_name_Hall 'P 2c -2n'
_symmetry_space_group_name_H-M 'P n a 21'
_atom_sites_solution_hydrogens geom
_atom_sites_solution_primary direct
_atom_sites_solution_secondary difmap
_cell_angle_alpha 90.0000
_cell_angle_beta 90.0000
_cell_angle_gamma 90.0000
_cell_formula_units_Z 4
_cell_length_a 20.5325(19)
_cell_length_b 9.3801(9)
_cell_length_c 19.4895(15)
_cell_measurement_reflns_used 14621
_cell_measurement_temperature 90
_cell_measurement_theta_max 32.49
_cell_measurement_theta_min 1.44
_cell_volume 3753.6(6)
_computing_cell_refinement CrystalClear
_computing_data_collection 'CrystalClear (Rigaku/MSC Inc., 2005)'
_computing_data_reduction CrystalClear
_computing_molecular_graphics 'CrystalStructure 4.0'
_computing_publication_material 'CrystalStructure 4.0 (Rigaku, 2010)'
_computing_structure_refinement 'SHELXL97 (Sheldrick, 2008)'
_computing_structure_solution 'SIR2004 (Burla, et al., 2005)'
_diffrn_ambient_temperature 90
_diffrn_detector_area_resol_mean 7.314
_diffrn_measured_fraction_theta_full 0.981
_diffrn_measured_fraction_theta_max 0.981
_diffrn_measurement_device_type 'Rigaku Saturn70'
_diffrn_measurement_method \w
_diffrn_radiation_type 'Mo K\a'
_diffrn_radiation_wavelength 0.71070
_diffrn_reflns_av_R_equivalents 0.0394
_diffrn_reflns_limit_h_max 18
_diffrn_reflns_limit_h_min -28
_diffrn_reflns_limit_k_max 12
_diffrn_reflns_limit_k_min -13
_diffrn_reflns_limit_l_max 19
_diffrn_reflns_limit_l_min -27
_diffrn_reflns_number 24700
_diffrn_reflns_theta_full 30.03
_diffrn_reflns_theta_max 30.03
_diffrn_standards_number 0
_exptl_absorpt_coefficient_mu 1.763
_exptl_absorpt_correction_T_max 0.825
_exptl_absorpt_correction_T_min 0.772
_exptl_absorpt_correction_type numerical
_exptl_absorpt_process_details 'NUMABS (Rigaku, 1999)'
_exptl_crystal_colour yellow
_exptl_crystal_density_diffrn 1.342
_exptl_crystal_density_method 'not measured'
_exptl_crystal_description platelet
_exptl_crystal_F_000 1576.00
_exptl_crystal_size_max 0.141
_exptl_crystal_size_mid 0.140
_exptl_crystal_size_min 0.109
_refine_diff_density_max 0.550
_refine_diff_density_min -0.410
_refine_ls_abs_structure_details 'Flack, H. D. (1983), Acta Cryst. A39, 876-881.  4465 Friedel Pairs'
_refine_ls_abs_structure_Flack -0.013(5)
_refine_ls_extinction_method none
_refine_ls_goodness_of_fit_ref 0.979
_refine_ls_hydrogen_treatment constr
_refine_ls_number_parameters 415
_refine_ls_number_reflns 9995
_refine_ls_number_restraints 1
_refine_ls_R_factor_gt 0.0342
_refine_ls_shift/su_max 0.001
_refine_ls_structure_factor_coef Fsqd
_refine_ls_weighting_details 'w = 1/[\s^2^(Fo^2^)+(0.0169P)^2^+0.0000P] where P=(Fo^2^+2Fc^2^)/3'
_refine_ls_weighting_scheme calc
_refine_ls_wR_factor_ref 0.0619
_reflns_number_gt 8604
_reflns_number_total 9995
_reflns_threshold_expression F^2^>2.0\s(F^2^)
_cod_data_source_file c4dt02853h2.cif
_cod_data_source_block CuiPrDppbBr
_cod_depositor_comments 'Adding full bibliography for 7033309.cif.'
_cod_database_code 7033309

loop_
_symmetry_equiv_pos_site_id
_symmetry_equiv_pos_as_xyz
1 +X,+Y,+Z
2 1/2-X,1/2+Y,1/2+Z
3 1/2+X,1/2-Y,+Z
4 -X,-Y,1/2+Z

loop_
_atom_site_label
_atom_site_type_symbol
_atom_site_fract_x
_atom_site_fract_y
_atom_site_fract_z
_atom_site_U_iso_or_equiv
_atom_site_adp_type
_atom_site_occupancy
_atom_site_symmetry_multiplicity
_atom_site_calc_flag
_atom_site_refinement_flags
Br1 Br 0.204933(12) 0.10899(2) 0.215952(13) 0.02140(6) Uani 1.0 4 d .
Cu1 Cu 0.218163(13) 0.35127(2) 0.224147(13) 0.01298(6) Uani 1.0 4 d .
P1 P 0.21301(3) 0.53106(6) 0.14646(3) 0.01188(11) Uani 1.0 4 d .
P2 P 0.24145(3) 0.51316(6) 0.30672(3) 0.01325(11) Uani 1.0 4 d .
C1 C 0.23761(12) 0.5268(3) 0.05574(11) 0.0144(5) Uani 1.0 4 d .
C2 C 0.29117(12) 0.4469(3) 0.03457(11) 0.0164(5) Uani 1.0 4 d .
C3 C 0.30432(13) 0.4390(3) -0.03613(12) 0.0208(6) Uani 1.0 4 d .
C4 C 0.26673(14) 0.5104(3) -0.08352(12) 0.0226(6) Uani 1.0 4 d .
C5 C 0.21487(13) 0.5924(3) -0.06198(12) 0.0233(6) Uani 1.0 4 d .
C6 C 0.20006(12) 0.5996(3) 0.00708(11) 0.0192(5) Uani 1.0 4 d .
C7 C 0.13288(11) 0.6157(3) 0.14370(11) 0.0142(5) Uani 1.0 4 d .
C8 C 0.07798(12) 0.5344(3) 0.12566(11) 0.0186(5) Uani 1.0 4 d .
C9 C 0.01724(13) 0.6005(3) 0.12791(13) 0.0244(6) Uani 1.0 4 d .
C10 C 0.00993(14) 0.7421(3) 0.14630(13) 0.0265(6) Uani 1.0 4 d .
C11 C 0.06426(14) 0.8226(3) 0.16215(12) 0.0232(6) Uani 1.0 4 d .
C12 C 0.12572(13) 0.7603(3) 0.16004(11) 0.0171(5) Uani 1.0 4 d .
C13 C 0.26611(12) 0.6654(3) 0.18573(11) 0.0122(5) Uani 1.0 4 d .
C14 C 0.29687(12) 0.7699(3) 0.14691(13) 0.0175(5) Uani 1.0 4 d .
C15 C 0.33937(14) 0.8659(3) 0.17708(13) 0.0217(6) Uani 1.0 4 d .
C16 C 0.35163(14) 0.8585(3) 0.24733(13) 0.0222(6) Uani 1.0 4 d .
C17 C 0.32071(13) 0.7570(3) 0.28669(13) 0.0192(6) Uani 1.0 4 d .
C18 C 0.27837(12) 0.6578(3) 0.25643(11) 0.0133(5) Uani 1.0 4 d .
C19 C 0.29844(12) 0.4953(3) 0.37906(11) 0.0151(5) Uani 1.0 4 d .
C20 C 0.35993(13) 0.4352(3) 0.36786(11) 0.0160(5) Uani 1.0 4 d .
C21 C 0.40081(12) 0.4158(3) 0.42465(11) 0.0207(6) Uani 1.0 4 d .
C22 C 0.38140(14) 0.4562(3) 0.49008(12) 0.0248(6) Uani 1.0 4 d .
C23 C 0.32138(14) 0.5181(3) 0.50012(12) 0.0244(6) Uani 1.0 4 d .
C24 C 0.28005(13) 0.5382(3) 0.44495(12) 0.0199(5) Uani 1.0 4 d .
C25 C 0.16600(12) 0.5894(3) 0.34122(11) 0.0155(5) Uani 1.0 4 d .
C26 C 0.12141(12) 0.5028(3) 0.37715(11) 0.0181(5) Uani 1.0 4 d .
C27 C 0.06092(13) 0.5631(3) 0.39427(12) 0.0250(6) Uani 1.0 4 d .
C28 C 0.04421(14) 0.7003(3) 0.37551(13) 0.0276(6) Uani 1.0 4 d .
C29 C 0.08830(14) 0.7836(3) 0.34086(12) 0.0241(6) Uani 1.0 4 d .
C30 C 0.14889(13) 0.7278(3) 0.32359(11) 0.0182(5) Uani 1.0 4 d .
C31 C 0.33872(12) 0.3773(3) 0.08410(12) 0.0188(5) Uani 1.0 4 d .
C32 C 0.34576(14) 0.2172(3) 0.07244(13) 0.0239(6) Uani 1.0 4 d .
C33 C 0.40470(14) 0.4510(3) 0.07964(15) 0.0345(7) Uani 1.0 4 d .
C34 C 0.08242(13) 0.3792(3) 0.10450(12) 0.0226(6) Uani 1.0 4 d .
C35 C 0.04596(14) 0.2828(3) 0.15540(16) 0.0329(7) Uani 1.0 4 d .
C36 C 0.05720(16) 0.3548(3) 0.03171(14) 0.0345(7) Uani 1.0 4 d .
C37 C 0.38468(11) 0.3929(3) 0.29694(11) 0.0178(5) Uani 1.0 4 d .
C38 C 0.39169(14) 0.2317(3) 0.28888(13) 0.0239(6) Uani 1.0 4 d .
C39 C 0.44861(13) 0.4708(3) 0.28022(12) 0.0259(6) Uani 1.0 4 d .
C40 C 0.13627(12) 0.3513(3) 0.39927(11) 0.0193(5) Uani 1.0 4 d .
C41 C 0.13340(15) 0.3346(3) 0.47756(12) 0.0268(6) Uani 1.0 4 d .
C42 C 0.08953(14) 0.2443(3) 0.36569(13) 0.0270(6) Uani 1.0 4 d .
H3 H 0.3400 0.3831 -0.0516 0.0249 Uiso 1.0 4 calc R
H4 H 0.2766 0.5033 -0.1310 0.0271 Uiso 1.0 4 calc R
H5 H 0.1895 0.6435 -0.0944 0.0280 Uiso 1.0 4 calc R
H6 H 0.1638 0.6547 0.0218 0.0230 Uiso 1.0 4 calc R
H9 H -0.0204 0.5465 0.1165 0.0292 Uiso 1.0 4 calc R
H10 H -0.0322 0.7838 0.1480 0.0318 Uiso 1.0 4 calc R
H11 H 0.0597 0.9201 0.1744 0.0278 Uiso 1.0 4 calc R
H12 H 0.1631 0.8163 0.1698 0.0205 Uiso 1.0 4 calc R
H14 H 0.2886 0.7755 0.0990 0.0210 Uiso 1.0 4 calc R
H15 H 0.3601 0.9367 0.1499 0.0261 Uiso 1.0 4 calc R
H16 H 0.3812 0.9234 0.2680 0.0266 Uiso 1.0 4 calc R
H17 H 0.3281 0.7541 0.3348 0.0230 Uiso 1.0 4 calc R
H21 H 0.4426 0.3742 0.4183 0.0248 Uiso 1.0 4 calc R
H22 H 0.4096 0.4412 0.5280 0.0297 Uiso 1.0 4 calc R
H23 H 0.3084 0.5469 0.5448 0.0293 Uiso 1.0 4 calc R
H24 H 0.2388 0.5815 0.4519 0.0239 Uiso 1.0 4 calc R
H27 H 0.0305 0.5077 0.4196 0.0300 Uiso 1.0 4 calc R
H28 H 0.0024 0.7369 0.3865 0.0332 Uiso 1.0 4 calc R
H29 H 0.0775 0.8788 0.3287 0.0289 Uiso 1.0 4 calc R
H30 H 0.1791 0.7855 0.2993 0.0218 Uiso 1.0 4 calc R
H31 H 0.3216 0.3918 0.1316 0.0226 Uiso 1.0 4 calc R
H32A H 0.3614 0.1998 0.0257 0.0286 Uiso 1.0 4 calc R
H32B H 0.3034 0.1709 0.0788 0.0286 Uiso 1.0 4 calc R
H32C H 0.3771 0.1780 0.1054 0.0286 Uiso 1.0 4 calc R
H33A H 0.3998 0.5520 0.0914 0.0414 Uiso 1.0 4 calc R
H33B H 0.4217 0.4424 0.0329 0.0414 Uiso 1.0 4 calc R
H33C H 0.4350 0.4059 0.1118 0.0414 Uiso 1.0 4 calc R
H34 H 0.1294 0.3513 0.1054 0.0271 Uiso 1.0 4 calc R
H35A H -0.0002 0.3095 0.1564 0.0394 Uiso 1.0 4 calc R
H35B H 0.0647 0.2943 0.2013 0.0394 Uiso 1.0 4 calc R
H35C H 0.0501 0.1831 0.1409 0.0394 Uiso 1.0 4 calc R
H36A H 0.0104 0.3752 0.0301 0.0414 Uiso 1.0 4 calc R
H36B H 0.0648 0.2554 0.0184 0.0414 Uiso 1.0 4 calc R
H36C H 0.0802 0.4182 -0.0001 0.0414 Uiso 1.0 4 calc R
H37 H 0.3515 0.4253 0.2628 0.0214 Uiso 1.0 4 calc R
H38A H 0.4211 0.1950 0.3243 0.0287 Uiso 1.0 4 calc R
H38B H 0.4096 0.2100 0.2434 0.0287 Uiso 1.0 4 calc R
H38C H 0.3489 0.1865 0.2937 0.0287 Uiso 1.0 4 calc R
H39A H 0.4688 0.4271 0.2398 0.0310 Uiso 1.0 4 calc R
H39B H 0.4783 0.4634 0.3194 0.0310 Uiso 1.0 4 calc R
H39C H 0.4394 0.5714 0.2708 0.0310 Uiso 1.0 4 calc R
H40 H 0.1815 0.3277 0.3840 0.0231 Uiso 1.0 4 calc R
H41A H 0.0897 0.3590 0.4939 0.0321 Uiso 1.0 4 calc R
H41B H 0.1654 0.3983 0.4989 0.0321 Uiso 1.0 4 calc R
H41C H 0.1434 0.2357 0.4899 0.0321 Uiso 1.0 4 calc R
H42A H 0.1031 0.1470 0.3772 0.0323 Uiso 1.0 4 calc R
H42B H 0.0904 0.2568 0.3158 0.0323 Uiso 1.0 4 calc R
H42C H 0.0452 0.2608 0.3826 0.0323 Uiso 1.0 4 calc R

loop_
_atom_site_aniso_label
_atom_site_aniso_U_11
_atom_site_aniso_U_22
_atom_site_aniso_U_33
_atom_site_aniso_U_12
_atom_site_aniso_U_13
_atom_site_aniso_U_23
Br1 0.02840(13) 0.01099(8) 0.02481(12) -0.00086(8) -0.00142(12) -0.00151(11)
Cu1 0.01395(13) 0.01064(10) 0.01435(13) 0.00002(9) -0.00039(12) 0.00042(12)
P1 0.0139(3) 0.0116(3) 0.0102(3) -0.0000(3) -0.0006(3) 0.0007(2)
P2 0.0143(3) 0.0129(3) 0.0126(3) -0.0009(3) -0.0006(3) -0.0002(2)
C1 0.0142(12) 0.0165(11) 0.0123(11) 0.0003(9) -0.0008(9) 0.0006(9)
C2 0.0173(13) 0.0174(11) 0.0146(12) -0.0004(10) -0.0001(10) -0.0014(9)
C3 0.0220(15) 0.0244(12) 0.0159(12) 0.0042(11) 0.0032(10) -0.0061(10)
C4 0.0304(17) 0.0253(13) 0.0122(11) -0.0011(12) 0.0012(10) 0.0008(10)
C5 0.0280(16) 0.0270(13) 0.0150(12) 0.0029(12) -0.0060(10) 0.0054(10)
C6 0.0179(13) 0.0232(12) 0.0164(12) 0.0060(11) -0.0027(10) 0.0025(9)
C7 0.0159(12) 0.0155(10) 0.0114(11) 0.0031(9) 0.0001(9) 0.0025(8)
C8 0.0138(13) 0.0202(12) 0.0220(12) 0.0008(10) -0.0015(10) 0.0055(10)
C9 0.0139(13) 0.0252(13) 0.0339(14) -0.0006(11) -0.0040(11) 0.0050(11)
C10 0.0174(14) 0.0328(15) 0.0294(14) 0.0098(12) 0.0056(12) 0.0090(11)
C11 0.0260(15) 0.0247(13) 0.0189(13) 0.0099(12) 0.0061(10) 0.0035(10)
C12 0.0181(14) 0.0188(11) 0.0144(11) 0.0023(10) -0.0001(9) 0.0026(9)
C13 0.0110(12) 0.0105(10) 0.0150(11) 0.0015(9) 0.0014(9) -0.0018(8)
C14 0.0199(14) 0.0145(11) 0.0180(12) 0.0006(10) 0.0035(10) 0.0020(9)
C15 0.0186(15) 0.0138(11) 0.0328(14) -0.0002(10) 0.0062(11) 0.0066(10)
C16 0.0176(14) 0.0108(11) 0.0380(15) -0.0027(11) -0.0082(11) -0.0009(10)
C17 0.0187(15) 0.0136(11) 0.0252(13) -0.0005(10) -0.0060(11) -0.0006(9)
C18 0.0092(12) 0.0126(11) 0.0181(12) 0.0014(9) 0.0019(9) 0.0024(9)
C19 0.0164(13) 0.0154(11) 0.0134(11) -0.0005(10) -0.0026(9) 0.0002(9)
C20 0.0193(14) 0.0143(11) 0.0143(12) -0.0013(10) -0.0003(10) 0.0025(9)
C21 0.0145(13) 0.0247(13) 0.0229(13) 0.0024(10) -0.0047(10) 0.0015(10)
C22 0.0259(16) 0.0290(14) 0.0194(13) -0.0027(12) -0.0097(11) 0.0044(11)
C23 0.0292(17) 0.0319(14) 0.0120(12) -0.0031(12) -0.0003(11) -0.0026(10)
C24 0.0201(14) 0.0234(13) 0.0163(12) -0.0005(11) -0.0000(10) -0.0027(9)
C25 0.0142(13) 0.0208(12) 0.0114(11) 0.0044(10) -0.0024(9) -0.0046(9)
C26 0.0185(14) 0.0250(13) 0.0108(11) 0.0019(10) -0.0032(9) -0.0009(9)
C27 0.0189(14) 0.0365(15) 0.0197(13) 0.0023(12) 0.0059(10) 0.0018(11)
C28 0.0189(15) 0.0417(16) 0.0223(14) 0.0118(13) 0.0007(11) -0.0033(12)
C29 0.0273(16) 0.0253(13) 0.0198(12) 0.0118(12) -0.0028(11) -0.0048(10)
C30 0.0240(15) 0.0182(11) 0.0124(12) 0.0013(10) -0.0013(10) -0.0035(9)
C31 0.0193(14) 0.0218(12) 0.0155(12) 0.0082(11) -0.0016(9) -0.0031(9)
C32 0.0222(16) 0.0211(12) 0.0282(14) 0.0003(11) -0.0038(11) 0.0000(11)
C33 0.0295(18) 0.0241(14) 0.0498(18) 0.0012(13) -0.0191(14) 0.0006(13)
C34 0.0160(13) 0.0210(12) 0.0308(13) -0.0019(11) -0.0089(11) 0.0018(10)
C35 0.0262(17) 0.0268(15) 0.0456(18) -0.0063(12) -0.0066(13) 0.0101(12)
C36 0.0379(19) 0.0291(15) 0.0364(16) -0.0005(14) -0.0121(13) -0.0059(12)
C37 0.0133(12) 0.0202(11) 0.0200(12) 0.0025(10) -0.0001(9) 0.0026(9)
C38 0.0264(16) 0.0228(13) 0.0227(13) -0.0010(11) 0.0071(11) -0.0032(10)
C39 0.0260(16) 0.0244(13) 0.0272(14) -0.0029(12) 0.0083(11) 0.0035(11)
C40 0.0154(13) 0.0229(12) 0.0195(12) -0.0020(11) 0.0000(10) 0.0012(10)
C41 0.0359(18) 0.0248(14) 0.0196(13) -0.0004(13) -0.0034(11) 0.0024(10)
C42 0.0265(17) 0.0294(14) 0.0249(14) -0.0046(12) 0.0003(12) -0.0037(11)

loop_
_atom_type_symbol
_atom_type_description
_atom_type_scat_dispersion_real
_atom_type_scat_dispersion_imag
_atom_type_scat_source
C C 0.003 0.002
;
International Tables for Crystallography
(1992, Vol. C, Tables 4.2.6.8 and 6.1.1.4)
;
H H 0.000 0.000
;
International Tables for Crystallography
(1992, Vol. C, Table 6.1.1.4)
;
Br Br -0.290 2.459
;
International Tables for Crystallography
(1992, Vol. C, Tables 4.2.6.8 and 6.1.1.4)
;
Cu Cu 0.320 1.265
;
International Tables for Crystallography
(1992, Vol. C, Tables 4.2.6.8 and 6.1.1.4)
;
P P 0.102 0.094
;
International Tables for Crystallography
(1992, Vol. C, Tables 4.2.6.8 and 6.1.1.4)
;

loop_
_geom_angle_atom_site_label_1
_geom_angle_atom_site_label_2
_geom_angle_atom_site_label_3
_geom_angle
_geom_angle_publ_flag
Br1 Cu1 P1 133.18(2) yes
Br1 Cu1 P2 137.64(2) yes
P1 Cu1 P2 89.18(3) yes
Cu1 P1 C1 127.78(8) yes
Cu1 P1 C7 112.62(8) yes
Cu1 P1 C13 101.80(8) yes
C1 P1 C7 103.20(11) yes
C1 P1 C13 104.64(11) yes
C7 P1 C13 104.41(11) yes
Cu1 P2 C18 101.73(8) yes
Cu1 P2 C19 128.18(8) yes
Cu1 P2 C25 110.11(8) yes
C18 P2 C19 102.33(11) yes
C18 P2 C25 104.83(11) yes
C19 P2 C25 106.96(11) yes
P1 C1 C2 120.86(17) yes
P1 C1 C6 119.31(18) yes
C2 C1 C6 119.8(2) yes
C1 C2 C3 118.0(3) yes
C1 C2 C31 123.3(2) yes
C3 C2 C31 118.5(3) yes
C2 C3 C4 121.6(3) yes
C3 C4 C5 120.0(3) yes
C4 C5 C6 119.6(3) yes
C1 C6 C5 121.0(3) yes
P1 C7 C8 119.56(17) yes
P1 C7 C12 120.56(18) yes
C8 C7 C12 119.9(3) yes
C7 C8 C9 117.9(3) yes
C7 C8 C34 122.8(3) yes
C9 C8 C34 119.3(3) yes
C8 C9 C10 122.2(3) yes
C9 C10 C11 119.6(3) yes
C10 C11 C12 119.8(3) yes
C7 C12 C11 120.6(3) yes
P1 C13 C14 121.84(18) yes
P1 C13 C18 118.81(18) yes
C14 C13 C18 119.3(3) yes
C13 C14 C15 120.9(3) yes
C14 C15 C16 119.9(3) yes
C15 C16 C17 119.9(3) yes
C16 C17 C18 120.6(3) yes
P2 C18 C13 119.17(18) yes
P2 C18 C17 121.39(17) yes
C13 C18 C17 119.4(3) yes
P2 C19 C20 119.39(17) yes
P2 C19 C24 120.41(19) yes
C20 C19 C24 120.2(3) yes
C19 C20 C21 118.0(2) yes
C19 C20 C37 123.1(2) yes
C21 C20 C37 118.9(3) yes
C20 C21 C22 121.2(3) yes
C21 C22 C23 120.2(3) yes
C22 C23 C24 119.8(3) yes
C19 C24 C23 120.6(3) yes
P2 C25 C26 120.39(18) yes
P2 C25 C30 119.19(18) yes
C26 C25 C30 119.8(3) yes
C25 C26 C27 117.4(3) yes
C25 C26 C40 123.4(3) yes
C27 C26 C40 119.2(3) yes
C26 C27 C28 122.1(3) yes
C27 C28 C29 119.8(3) yes
C28 C29 C30 119.6(3) yes
C25 C30 C29 121.2(3) yes
C2 C31 C32 112.9(2) yes
C2 C31 C33 109.9(2) yes
C32 C31 C33 110.7(2) yes
C8 C34 C35 111.1(2) yes
C8 C34 C36 112.1(2) yes
C35 C34 C36 110.3(3) yes
C20 C37 C38 112.45(19) yes
C20 C37 C39 110.68(19) yes
C38 C37 C39 111.6(2) yes
C26 C40 C41 111.75(19) yes
C26 C40 C42 111.4(2) yes
C41 C40 C42 109.5(2) yes

loop_
_geom_bond_atom_site_label_1
_geom_bond_atom_site_label_2
_geom_bond_distance
_geom_bond_publ_flag
Br1 Cu1 2.2944(4) yes
Cu1 P1 2.2689(7) yes
Cu1 P2 2.2637(7) yes
P1 C1 1.839(3) yes
P1 C7 1.828(3) yes
P1 C13 1.834(3) yes
P2 C18 1.838(3) yes
P2 C19 1.840(3) yes
P2 C25 1.834(3) yes
C1 C2 1.394(4) yes
C1 C6 1.400(4) yes
C2 C3 1.406(4) yes
C2 C31 1.520(4) yes
C3 C4 1.378(4) yes
C4 C5 1.379(4) yes
C5 C6 1.382(4) yes
C7 C8 1.406(4) yes
C7 C12 1.401(3) yes
C8 C9 1.393(4) yes
C8 C34 1.516(4) yes
C9 C10 1.385(4) yes
C10 C11 1.382(4) yes
C11 C12 1.391(4) yes
C13 C14 1.390(4) yes
C13 C18 1.403(3) yes
C14 C15 1.385(4) yes
C15 C16 1.394(4) yes
C16 C17 1.378(4) yes
C17 C18 1.403(4) yes
C19 C20 1.400(4) yes
C19 C24 1.398(4) yes
C20 C21 1.401(4) yes
C20 C37 1.525(3) yes
C21 C22 1.389(4) yes
C22 C23 1.376(4) yes
C23 C24 1.383(4) yes
C25 C26 1.410(4) yes
C25 C30 1.388(4) yes
C26 C27 1.405(4) yes
C26 C40 1.516(4) yes
C27 C28 1.381(4) yes
C28 C29 1.374(4) yes
C29 C30 1.391(4) yes
C31 C32 1.526(4) yes
C31 C33 1.523(4) yes
C34 C35 1.537(4) yes
C34 C36 1.527(4) yes
C37 C38 1.528(4) yes
C37 C39 1.537(4) yes
C40 C41 1.535(4) yes
C40 C42 1.535(4) yes
